data_4336344
loop_
_publ_author_name
'Chao Huang'
'Chun-Li Hu'
'Xiang Xu'
'Bing-Ping Yang'
'Jiang-Gao Mao'

_publ_section_title
;
 Explorations of a Series of Second Order Nonlinear Optical Materials
 Based on Monovalent Metal Gold(III) Iodates
;
_journal_name_full 'Inorganic Chemistry'
_journal_page_first 11551
_journal_page_last 11562
_journal_paper_doi 10.1021/ic401891f
_journal_volume 52
_journal_year 2013
_chemical_formula_sum 'Au Cs I4 O12'
_chemical_formula_weight 1029.48
_chemical_name_systematic
; 
 ? 
;
_space_group_IT_number 2
_symmetry_cell_setting triclinic
_symmetry_space_group_name_Hall '-P 1'
_symmetry_space_group_name_H-M 'P -1'
_atom_sites_solution_hydrogens none
_atom_sites_solution_primary direct
_atom_sites_solution_secondary difmap
_audit_creation_method SHELXL-97
_cell_angle_alpha 75.991(4)
_cell_angle_beta 72.539(5)
_cell_angle_gamma 85.431(4)
_cell_formula_units_Z 2
_cell_length_a 7.7104(4)
_cell_length_b 7.8890(4)
_cell_length_c 10.8936(6)
_cell_measurement_temperature 293(2)
_cell_volume 613.28(6)
_computing_structure_refinement 'SHELXL-97 (Sheldrick, 1997)'
_computing_structure_solution 'SHELXS-97 (Sheldrick, 1990)'
_diffrn_ambient_temperature 293(2)
_diffrn_measured_fraction_theta_full 0.983
_diffrn_measured_fraction_theta_max 0.983
_diffrn_radiation_monochromator graphite
_diffrn_radiation_source 'fine-focus sealed tube'
_diffrn_radiation_type MoK\a
_diffrn_radiation_wavelength 0.71073
_diffrn_reflns_av_R_equivalents 0.0286
_diffrn_reflns_av_sigmaI/netI 0.0412
_diffrn_reflns_limit_h_max 9
_diffrn_reflns_limit_h_min -9
_diffrn_reflns_limit_k_max 9
_diffrn_reflns_limit_k_min -10
_diffrn_reflns_limit_l_max 13
_diffrn_reflns_limit_l_min -13
_diffrn_reflns_number 5057
_diffrn_reflns_theta_full 26.99
_diffrn_reflns_theta_max 26.99
_diffrn_reflns_theta_min 2.91
_exptl_absorpt_coefficient_mu 25.042
_exptl_absorpt_correction_T_max 1.000
_exptl_absorpt_correction_T_min 0.450
_exptl_absorpt_correction_type multi-scan
_exptl_crystal_colour red
_exptl_crystal_density_diffrn 5.575
_exptl_crystal_F_000 884
_exptl_crystal_size_max 0.1314
_exptl_crystal_size_mid 0.1150
_exptl_crystal_size_min 0.0687
_refine_diff_density_max 1.597
_refine_diff_density_min -1.968
_refine_diff_density_rms 0.304
_refine_ls_extinction_method none
_refine_ls_goodness_of_fit_ref 1.039
_refine_ls_hydrogen_treatment none
_refine_ls_matrix_type full
_refine_ls_number_parameters 163
_refine_ls_number_reflns 2629
_refine_ls_number_restraints 0
_refine_ls_restrained_S_all 1.039
_refine_ls_R_factor_all 0.0282
_refine_ls_R_factor_gt 0.0257
_refine_ls_shift/su_max 0.001
_refine_ls_shift/su_mean 0.000
_refine_ls_structure_factor_coef Fsqd
_refine_ls_weighting_details 'calc w=1/[\s^2^(Fo^2^)+(0.0240P)^2^+0.0000P] where P=(Fo^2^+2Fc^2^)/3'
_refine_ls_weighting_scheme calc
_refine_ls_wR_factor_gt 0.0555
_refine_ls_wR_factor_ref 0.0570
_reflns_number_gt 2465
_reflns_number_total 2629
_reflns_threshold_expression >2sigma(I)
_cod_data_source_file ic401891f_si_002_5.cif
_cod_data_source_block beta_CsAu(IO3)4
_cod_database_code 4336344

loop_
_symmetry_equiv_pos_as_xyz
'x, y, z'
'-x, -y, -z'

loop_
_atom_site_label
_atom_site_type_symbol
_atom_site_fract_x
_atom_site_fract_y
_atom_site_fract_z
_atom_site_U_iso_or_equiv
_atom_site_adp_type
_atom_site_occupancy
_atom_site_symmetry_multiplicity
_atom_site_calc_flag
Cs1 Cs 0.94506(6) 0.82285(6) 0.85454(5) 0.01752(12) Uani 1 1 d
Au1 Au 0.42684(3) 0.95231(4) 0.78787(3) 0.01042(8) Uani 1 1 d
I1 I 0.71299(6) 0.70911(6) 0.58713(4) 0.00958(11) Uani 1 1 d
I2 I 0.33776(6) 0.66211(6) 1.09641(4) 0.01177(11) Uani 1 1 d
I3 I 0.76201(6) 1.20812(6) 0.53218(4) 0.01129(11) Uani 1 1 d
I4 I 0.23765(6) 1.34776(6) 0.75374(4) 0.01129(11) Uani 1 1 d
O1 O 0.6314(7) 0.7877(7) 0.7469(5) 0.0195(12) Uani 1 1 d
O2 O 0.6506(7) 0.4828(6) 0.6614(5) 0.0172(11) Uani 1 1 d
O3 O 0.9389(6) 0.6852(7) 0.6040(5) 0.0167(11) Uani 1 1 d
O4 O 0.2972(8) 0.8520(7) 1.1633(6) 0.0256(13) Uani 1 1 d
O5 O 0.5812(6) 0.6457(8) 1.0497(5) 0.0227(13) Uani 1 1 d
O6 O 0.2963(6) 0.7604(7) 0.9317(5) 0.0172(12) Uani 1 1 d
O7 O 0.5147(6) 1.1435(7) 0.6270(5) 0.0161(11) Uani 1 1 d
O8 O 0.8190(7) 1.0161(7) 0.4665(6) 0.0240(13) Uani 1 1 d
O9 O 0.6861(7) 1.3429(7) 0.4002(6) 0.0251(13) Uani 1 1 d
O10 O 0.2198(6) 1.1087(6) 0.8480(5) 0.0133(11) Uani 1 1 d
O11 O 0.1327(7) 1.3234(7) 0.6317(5) 0.0197(12) Uani 1 1 d
O12 O 0.0438(6) 1.4142(7) 0.8706(5) 0.0188(12) Uani 1 1 d

loop_
_atom_site_aniso_label
_atom_site_aniso_U_11
_atom_site_aniso_U_22
_atom_site_aniso_U_33
_atom_site_aniso_U_23
_atom_site_aniso_U_13
_atom_site_aniso_U_12
Cs1 0.0171(2) 0.0195(3) 0.0170(2) -0.0030(2) -0.00744(19) -0.00033(19)
Au1 0.01070(14) 0.00883(15) 0.00970(15) -0.00011(11) -0.00161(11) 0.00011(11)
I1 0.0102(2) 0.0082(2) 0.0098(2) -0.00150(18) -0.00286(17) 0.00069(17)
I2 0.0116(2) 0.0095(2) 0.0124(2) 0.00117(19) -0.00369(18) -0.00015(18)
I3 0.0123(2) 0.0094(2) 0.0096(2) 0.00133(18) -0.00191(18) -0.00169(18)
I4 0.0130(2) 0.0090(2) 0.0097(2) -0.00055(18) -0.00199(18) 0.00163(18)
O1 0.019(3) 0.027(3) 0.014(3) -0.008(2) -0.008(2) 0.009(2)
O2 0.022(3) 0.007(3) 0.021(3) 0.000(2) -0.005(2) -0.001(2)
O3 0.012(2) 0.021(3) 0.014(3) -0.002(2) -0.001(2) -0.002(2)
O4 0.038(3) 0.015(3) 0.027(3) -0.007(3) -0.013(3) 0.003(3)
O5 0.011(2) 0.034(3) 0.020(3) 0.002(3) -0.006(2) -0.001(2)
O6 0.012(2) 0.016(3) 0.018(3) 0.007(2) -0.003(2) -0.004(2)
O7 0.017(2) 0.015(3) 0.011(3) 0.004(2) 0.000(2) -0.002(2)
O8 0.024(3) 0.014(3) 0.026(3) -0.004(3) 0.002(3) 0.003(2)
O9 0.026(3) 0.020(3) 0.020(3) 0.011(3) -0.004(3) -0.002(2)
O10 0.009(2) 0.006(3) 0.016(3) 0.003(2) 0.004(2) 0.0027(19)
O11 0.023(3) 0.027(3) 0.012(3) -0.007(2) -0.009(2) 0.008(2)
O12 0.017(3) 0.018(3) 0.017(3) -0.005(2) 0.002(2) 0.005(2)

loop_
_atom_type_symbol
_atom_type_description
_atom_type_scat_dispersion_real
_atom_type_scat_dispersion_imag
_atom_type_scat_source
O O 0.0106 0.0060 'International Tables Vol C Tables 4.2.6.8 and 6.1.1.4'
I I -0.4742 1.8119 'International Tables Vol C Tables 4.2.6.8 and 6.1.1.4'
Cs Cs -0.3680 2.1192 'International Tables Vol C Tables 4.2.6.8 and 6.1.1.4'
Au Au -2.0133 8.8022 'International Tables Vol C Tables 4.2.6.8 and 6.1.1.4'

loop_
_geom_angle_atom_site_label_1
_geom_angle_atom_site_label_2
_geom_angle_atom_site_label_3
_geom_angle
_geom_angle_site_symmetry_1
_geom_angle_site_symmetry_3
O6 Cs1 O1 162.91(14) 1_655 .
O6 Cs1 O4 129.82(13) 1_655 2_677
O1 Cs1 O4 66.78(14) . 2_677
O6 Cs1 O12 58.58(13) 1_655 2_677
O1 Cs1 O12 119.51(14) . 2_677
O4 Cs1 O12 121.24(14) 2_677 2_677
O6 Cs1 O5 120.26(14) 1_655 .
O1 Cs1 O5 60.64(14) . .
O4 Cs1 O5 82.63(15) 2_677 .
O12 Cs1 O5 61.68(13) 2_677 .
O6 Cs1 O3 116.01(13) 1_655 .
O1 Cs1 O3 49.38(13) . .
O4 Cs1 O3 102.63(14) 2_677 .
O12 Cs1 O3 125.45(13) 2_677 .
O5 Cs1 O3 97.28(13) . .
O6 Cs1 O10 52.40(13) 1_655 1_655
O1 Cs1 O10 140.35(15) . 1_655
O4 Cs1 O10 79.91(13) 2_677 1_655
O12 Cs1 O10 95.62(13) 2_677 1_655
O5 Cs1 O10 137.27(13) . 1_655
O3 Cs1 O10 124.46(13) . 1_655
O6 Cs1 O12 73.85(13) 1_655 1_645
O1 Cs1 O12 90.23(14) . 1_645
O4 Cs1 O12 155.58(13) 2_677 1_645
O12 Cs1 O12 62.06(15) 2_677 1_645
O5 Cs1 O12 78.69(14) . 1_645
O3 Cs1 O12 64.73(14) . 1_645
O10 Cs1 O12 124.50(12) 1_655 1_645
O6 Cs1 O10 82.95(13) 1_655 2_677
O1 Cs1 O10 108.92(12) . 2_677
O4 Cs1 O10 72.28(14) 2_677 2_677
O12 Cs1 O10 49.72(12) 2_677 2_677
O5 Cs1 O10 58.62(12) . 2_677
O3 Cs1 O10 155.55(11) . 2_677
O10 Cs1 O10 78.92(13) 1_655 2_677
O12 Cs1 O10 110.05(13) 1_645 2_677
O6 Cs1 O8 90.80(14) 1_655 2_776
O1 Cs1 O8 85.36(14) . 2_776
O4 Cs1 O8 88.10(15) 2_677 2_776
O12 Cs1 O8 146.42(13) 2_677 2_776
O5 Cs1 O8 145.72(13) . 2_776
O3 Cs1 O8 52.73(12) . 2_776
O10 Cs1 O8 72.19(12) 1_655 2_776
O12 Cs1 O8 98.55(13) 1_645 2_776
O10 Cs1 O8 147.53(12) 2_677 2_776
O6 Cs1 O9 68.56(13) 1_655 2_776
O1 Cs1 O9 97.60(12) . 2_776
O4 Cs1 O9 132.01(15) 2_677 2_776
O12 Cs1 O9 106.12(12) 2_677 2_776
O5 Cs1 O9 130.59(13) . 2_776
O3 Cs1 O9 48.22(12) . 2_776
O10 Cs1 O9 88.81(12) 1_655 2_776
O12 Cs1 O9 56.14(12) 1_645 2_776
O10 Cs1 O9 150.61(13) 2_677 2_776
O8 Cs1 O9 44.35(13) 2_776 2_776
O6 Cs1 Au1 31.81(10) 1_655 1_655
O1 Cs1 Au1 148.55(10) . 1_655
O4 Cs1 Au1 109.86(10) 2_677 1_655
O12 Cs1 Au1 89.63(9) 2_677 1_655
O5 Cs1 Au1 150.61(10) . 1_655
O3 Cs1 Au1 105.29(8) . 1_655
O10 Cs1 Au1 32.08(8) 1_655 1_655
O12 Cs1 Au1 94.01(9) 1_645 1_655
O10 Cs1 Au1 98.82(8) 2_677 1_655
O8 Cs1 Au1 63.18(9) 2_776 1_655
O9 Cs1 Au1 60.29(8) 2_776 1_655
O1 Au1 O6 87.9(2) . .
O1 Au1 O10 174.3(2) . .
O6 Au1 O10 88.0(2) . .
O1 Au1 O7 97.6(2) . .
O6 Au1 O7 167.8(2) . .
O10 Au1 O7 87.2(2) . .
O1 Au1 Cs1 121.64(15) . 1_455
O6 Au1 Cs1 54.14(14) . 1_455
O10 Au1 Cs1 58.49(13) . 1_455
O7 Au1 Cs1 113.98(14) . 1_455
O1 Au1 Cs1 40.17(14) . .
O6 Au1 Cs1 94.95(14) . .
O10 Au1 Cs1 136.36(14) . .
O7 Au1 Cs1 96.30(14) . .
Cs1 Au1 Cs1 148.221(16) 1_455 .
O3 I1 O2 95.5(2) . .
O3 I1 O1 89.6(2) . .
O2 I1 O1 96.1(2) . .
O3 I1 O11 82.7(2) . 2_676
O2 I1 O11 97.8(2) . 2_676
O1 I1 O11 164.6(2) . 2_676
O3 I1 Cs1 46.61(15) . .
O2 I1 Cs1 101.27(17) . .
O1 I1 Cs1 43.11(15) . .
O11 I1 Cs1 126.87(12) 2_676 .
O4 I2 O5 102.1(3) . .
O4 I2 O6 98.9(3) . .
O5 I2 O6 101.4(2) . .
O4 I2 Cs1 138.00(19) . 2_667
O5 I2 Cs1 114.99(19) . 2_667
O6 I2 Cs1 92.64(14) . 2_667
O9 I3 O8 98.1(3) . .
O9 I3 O7 89.4(2) . .
O8 I3 O7 95.6(2) . .
O9 I3 O3 84.4(2) . 2_776
O8 I3 O3 86.6(2) . 2_776
O7 I3 O3 173.7(2) . 2_776
O9 I3 Cs1 62.71(18) . 2_776
O8 I3 Cs1 52.01(18) . 2_776
O7 I3 Cs1 128.56(15) . 2_776
O3 I3 Cs1 49.05(11) 2_776 2_776
O12 I4 O11 99.6(2) . .
O12 I4 O10 93.7(2) . .
O11 I4 O10 96.7(2) . .
O12 I4 Cs1 49.68(19) . 2_677
O11 I4 Cs1 127.75(17) . 2_677
O10 I4 Cs1 54.30(15) . 2_677
O12 I4 Cs1 38.90(17) . 1_465
O11 I4 Cs1 98.57(17) . 1_465
O10 I4 Cs1 131.99(14) . 1_465
Cs1 I4 Cs1 80.850(14) 2_677 1_465
I1 O1 Au1 124.7(3) . .
I1 O1 Cs1 111.6(2) . .
Au1 O1 Cs1 115.07(19) . .
I1 O3 I3 135.9(3) . 2_776
I1 O3 Cs1 109.2(2) . .
I3 O3 Cs1 95.88(14) 2_776 .
I2 O4 Cs1 137.0(3) . 2_677
I2 O5 Cs1 144.6(3) . .
I2 O6 Au1 129.0(2) . .
I2 O6 Cs1 130.8(2) . 1_455
Au1 O6 Cs1 94.04(19) . 1_455
I3 O7 Au1 127.4(3) . .
I3 O8 Cs1 103.4(2) . 2_776
I3 O9 Cs1 92.0(2) . 2_776
I4 O10 Au1 116.9(2) . .
I4 O10 Cs1 127.5(2) . 1_455
Au1 O10 Cs1 89.43(15) . 1_455
I4 O10 Cs1 97.35(17) . 2_677
Au1 O10 Cs1 126.7(2) . 2_677
Cs1 O10 Cs1 101.08(13) 1_455 2_677
I4 O11 I1 126.3(3) . 2_676
I4 O12 Cs1 104.7(2) . 2_677
I4 O12 Cs1 120.8(2) . 1_465
Cs1 O12 Cs1 117.94(15) 2_677 1_465

loop_
_geom_bond_atom_site_label_1
_geom_bond_atom_site_label_2
_geom_bond_distance
_geom_bond_site_symmetry_2
Cs1 O6 3.040(5) 1_655
Cs1 O1 3.044(5) .
Cs1 O4 3.053(6) 2_677
Cs1 O12 3.145(6) 2_677
Cs1 O5 3.155(5) .
Cs1 O3 3.186(5) .
Cs1 O10 3.189(4) 1_655
Cs1 O12 3.228(5) 1_645
Cs1 O10 3.267(5) 2_677
Cs1 O8 3.399(6) 2_776
Cs1 O9 3.732(6) 2_776
Cs1 Au1 3.7411(5) 1_655
Au1 O1 1.976(5) .
Au1 O6 1.977(5) .
Au1 O10 1.987(5) .
Au1 O7 1.994(5) .
Au1 Cs1 3.7411(5) 1_455
I1 O3 1.796(5) .
I1 O2 1.810(5) .
I1 O1 1.901(5) .
I1 O11 2.389(5) 2_676
I2 O4 1.786(5) .
I2 O5 1.794(5) .
I2 O6 1.885(5) .
I2 Cs1 4.3952(6) 2_667
I3 O9 1.791(6) .
I3 O8 1.797(5) .
I3 O7 1.918(5) .
I3 O3 2.424(5) 2_776
I3 Cs1 4.1963(7) 2_776
I4 O12 1.785(5) .
I4 O11 1.804(5) .
I4 O10 1.910(5) .
I4 Cs1 3.9899(7) 2_677
I4 Cs1 4.4160(7) 1_465
O3 I3 2.424(5) 2_776
O4 Cs1 3.053(6) 2_677
O6 Cs1 3.040(5) 1_455
O8 Cs1 3.399(6) 2_776
O9 Cs1 3.732(6) 2_776
O10 Cs1 3.189(4) 1_455
O10 Cs1 3.267(5) 2_677
O11 I1 2.389(5) 2_676
O12 Cs1 3.145(6) 2_677
O12 Cs1 3.228(5) 1_465
